data_7051607
loop_
_publ_author_name
'Rosokha, Sergiy V.'
'Lu, Jianjiang'
'Han, Bing'
'Kochi, Jay K.'

_publ_section_title
;
 Unusual structural effects of intermolecular \p-bonding in the
 tetracyanopyrazine (ion-radical) dimer
;
_journal_issue 3
_journal_name_full 'New Journal of Chemistry'
_journal_page_first 545
_journal_paper_doi 10.1039/b812829d
_journal_volume 33
_journal_year 2009
_chemical_formula_moiety 'C28 H52 K O8, C8 N6'
_chemical_formula_sum 'C36 H52 K N6 O8'
_chemical_formula_weight 735.94
_chemical_name_systematic
;
?
;
_space_group_IT_number 2
_symmetry_cell_setting triclinic
_symmetry_space_group_name_Hall '-P 1'
_symmetry_space_group_name_H-M 'P -1'
_atom_sites_solution_hydrogens geom
_atom_sites_solution_primary direct
_atom_sites_solution_secondary difmap
_audit_creation_method SHELXL-97
_cell_angle_alpha 81.707(5)
_cell_angle_beta 69.085(5)
_cell_angle_gamma 73.712(5)
_cell_formula_units_Z 1
_cell_length_a 9.743(3)
_cell_length_b 10.035(3)
_cell_length_c 11.123(3)
_cell_measurement_reflns_used 53
_cell_measurement_temperature 173(2)
_cell_measurement_theta_max 18.58
_cell_measurement_theta_min 4.29
_cell_volume 973.9(5)
_computing_cell_refinement 'SAINT V6.28 (BrukerAXS, 1997-2001)'
_computing_data_collection 'SMART V5.630 (BrukerAXS, 1997-2001)'
_computing_data_reduction 'SAINT & SADABS V2.06 (Sheldrick, 2000)'
_computing_molecular_graphics 'XP V5.06 (BrukerAXS, 1997-99)'
_computing_publication_material 'SHELXL-93, XCIF V5.05 (BrukerAXS, 1997-99)'
_computing_structure_refinement 'SHELXTL v. 6.12 (Sheldrick, 2001)'
_computing_structure_solution 'SHELXTL v. 6.12 (Sheldrick, 2001)'
_diffrn_ambient_temperature 173(2)
_diffrn_measured_fraction_theta_full 0.996
_diffrn_measured_fraction_theta_max 0.985
_diffrn_measurement_device 'Siemens SMART'
_diffrn_measurement_method
;
\w-scan, frame range 0.3 deg, hemisphere
;
_diffrn_radiation_monochromator graphite
_diffrn_radiation_source 'fine-focus sealed tube'
_diffrn_radiation_type MoK\a
_diffrn_radiation_wavelength 0.71073
_diffrn_reflns_av_R_equivalents 0.0362
_diffrn_reflns_av_sigmaI/netI 0.0436
_diffrn_reflns_limit_h_max 13
_diffrn_reflns_limit_h_min -13
_diffrn_reflns_limit_k_max 14
_diffrn_reflns_limit_k_min -13
_diffrn_reflns_limit_l_max 15
_diffrn_reflns_limit_l_min -15
_diffrn_reflns_number 14720
_diffrn_reflns_theta_full 29.00
_diffrn_reflns_theta_max 30.03
_diffrn_reflns_theta_min 1.96
_diffrn_standards_decay_% 0
_diffrn_standards_interval_count 0
_diffrn_standards_interval_time 0
_diffrn_standards_number 0
_exptl_absorpt_coefficient_mu 0.192
_exptl_absorpt_correction_T_max 0.962
_exptl_absorpt_correction_T_min 0.955
_exptl_absorpt_correction_type multi-scan
_exptl_absorpt_process_details '(SADABS; Bruker, 2003)'
_exptl_crystal_colour light-yellow
_exptl_crystal_density_diffrn 1.255
_exptl_crystal_density_method 'not measured'
_exptl_crystal_description brick
_exptl_crystal_F_000 393
_exptl_crystal_size_max 0.3
_exptl_crystal_size_mid 0.2
_exptl_crystal_size_min 0.2
_refine_diff_density_max 0.321
_refine_diff_density_min -0.180
_refine_diff_density_rms 0.048
_refine_ls_extinction_method none
_refine_ls_goodness_of_fit_ref 0.944
_refine_ls_hydrogen_treatment constr
_refine_ls_matrix_type full
_refine_ls_number_parameters 278
_refine_ls_number_reflns 5609
_refine_ls_number_restraints 0
_refine_ls_restrained_S_all 0.944
_refine_ls_R_factor_all 0.0745
_refine_ls_R_factor_gt 0.0468
_refine_ls_shift/su_max 0.000
_refine_ls_shift/su_mean 0.000
_refine_ls_structure_factor_coef Fsqd
_refine_ls_weighting_details 'calc w=1/[\s^2^(Fo^2^)+(0.0720P)^2^+0.0000P] where P=(Fo^2^+2Fc^2^)/3'
_refine_ls_weighting_scheme calc
_refine_ls_wR_factor_gt 0.1220
_refine_ls_wR_factor_ref 0.1308
_reflns_number_gt 3497
_reflns_number_total 5609
_reflns_threshold_expression >2sigma(I)
_cod_data_source_file b812829d.txt
_cod_data_source_block TCP_K_Crown
_cod_original_cell_volume 973.8(4)
_cod_original_sg_symbol_H-M P-1
_cod_database_code 7051607

loop_
_symmetry_equiv_pos_as_xyz
'x, y, z'
'-x, -y, -z'

loop_
_atom_site_label
_atom_site_type_symbol
_atom_site_fract_x
_atom_site_fract_y
_atom_site_fract_z
_atom_site_U_iso_or_equiv
_atom_site_adp_type
_atom_site_occupancy
_atom_site_symmetry_multiplicity
_atom_site_calc_flag
_atom_site_refinement_flags
_atom_site_disorder_assembly
_atom_site_disorder_group
C1 C 0.59407(16) -0.09340(15) 0.91586(13) 0.0418(3) Uani 1 1 d . . .
C2 C 0.62678(15) 0.03144(15) 0.92026(13) 0.0400(3) Uani 1 1 d . . .
C3 C 0.69841(18) -0.19184(17) 0.82294(16) 0.0527(4) Uani 1 1 d . . .
C4 C 0.76473(17) 0.06152(15) 0.83354(16) 0.0470(4) Uani 1 1 d . . .
N1 N 0.46655(14) -0.13045(13) 0.99493(12) 0.0459(3) Uani 1 1 d . . .
N3 N 0.78183(18) -0.26945(18) 0.74835(17) 0.0778(5) Uani 1 1 d . . .
N4 N 0.87606(17) 0.08434(15) 0.76435(15) 0.0638(4) Uani 1 1 d . . .
K1 K 0.5000 0.5000 0.5000 0.04704(15) Uani 1 2 d S . .
O1 O 0.75971(11) 0.32285(10) 0.32014(9) 0.0440(3) Uani 1 1 d . . .
O2 O 0.73686(10) 0.34895(11) 0.58133(9) 0.0440(3) Uani 1 1 d . A .
O3 O 0.50089(11) 0.54312(10) 0.73389(8) 0.0434(3) Uani 1 1 d . A .
C10 C 0.84166(17) 0.22368(17) 0.39090(14) 0.0503(4) Uani 1 1 d . . .
H10A H 0.9379 0.1711 0.3309 0.060 Uiso 1 1 calc R A .
H10B H 0.7812 0.1569 0.4401 0.060 Uiso 1 1 calc R . .
C11 C 0.87416(16) 0.29645(17) 0.48056(13) 0.0490(4) Uani 1 1 d . A .
H11A H 0.9479 0.2312 0.5173 0.059 Uiso 1 1 calc R . .
H11B H 0.9191 0.3740 0.4336 0.059 Uiso 1 1 calc R . .
C12 C 0.75967(16) 0.42167(16) 0.67008(13) 0.0424(3) Uani 1 1 d . . .
H12A H 0.7892 0.5079 0.6276 0.051 Uiso 1 1 calc R A .
H12B H 0.8421 0.3632 0.7008 0.051 Uiso 1 1 calc R . .
C13 C 0.61578(16) 0.45645(16) 0.78111(13) 0.0418(3) Uani 1 1 d . A .
H13A H 0.5859 0.3703 0.8235 0.050 Uiso 1 1 calc R . .
H13B H 0.6301 0.5054 0.8453 0.050 Uiso 1 1 calc R . .
C14 C 0.37123(16) 0.61607(15) 0.83104(12) 0.0409(3) Uani 1 1 d . . .
H14A H 0.4079 0.6555 0.8881 0.049 Uiso 1 1 calc R A .
C15 C 0.28730(17) 0.73670(16) 0.76406(14) 0.0445(3) Uani 1 1 d . . .
H15A H 0.3572 0.7961 0.7122 0.053 Uiso 1 1 calc R . .
C16 C 0.15347(19) 0.82236(18) 0.86652(15) 0.0554(4) Uani 1 1 d . . .
H16A H 0.1922 0.8621 0.9207 0.067 Uiso 1 1 calc R A .
H16B H 0.0971 0.9005 0.8237 0.067 Uiso 1 1 calc R . .
C17 C 0.04834(18) 0.7381(2) 0.95004(15) 0.0619(5) Uani 1 1 d . A .
H17A H 0.0019 0.7054 0.8975 0.074 Uiso 1 1 calc R . .
H17B H -0.0341 0.7966 1.0172 0.074 Uiso 1 1 calc R . .
C18 C 0.13217(19) 0.6133(2) 1.01402(15) 0.0618(5) Uani 1 1 d . . .
H18A H 0.0621 0.5544 1.0629 0.074 Uiso 1 1 calc R A .
H18B H 0.1665 0.6461 1.0756 0.074 Uiso 1 1 calc R . .
C19 C 0.26942(18) 0.52692(17) 0.91394(14) 0.0499(4) Uani 1 1 d . A .
H19A H 0.3266 0.4515 0.9584 0.060 Uiso 1 1 calc R . .
H19B H 0.2343 0.4838 0.8593 0.060 Uiso 1 1 calc R . .
O21 O 0.5503(4) 0.7814(6) 0.4491(3) 0.0776(13) Uani 0.570(8) 1 d P A 1
C21 C 0.6958(9) 0.7910(8) 0.4446(6) 0.0802(19) Uani 0.570(8) 1 d P A 1
H21A H 0.7386 0.7160 0.4991 0.096 Uiso 0.570(8) 1 calc PR A 1
H21B H 0.6903 0.8822 0.4726 0.096 Uiso 0.570(8) 1 calc PR A 1
C22 C 0.7869(4) 0.7744(8) 0.3051(4) 0.0834(18) Uani 0.570(8) 1 d P A 1
H22A H 0.8314 0.6750 0.2863 0.100 Uiso 0.570(8) 1 calc PR A 1
H22B H 0.8695 0.8228 0.2789 0.100 Uiso 0.570(8) 1 calc PR A 1
C23 C 0.6736(5) 0.8400(6) 0.2368(4) 0.0567(12) Uani 0.570(8) 1 d P A 1
H23A H 0.6894 0.9309 0.1946 0.068 Uiso 0.570(8) 1 calc PR A 1
H23B H 0.6820 0.7788 0.1708 0.068 Uiso 0.570(8) 1 calc PR A 1
C24 C 0.5244(7) 0.8574(8) 0.3404(6) 0.077(2) Uani 0.570(8) 1 d P A 1
H24A H 0.4787 0.9568 0.3588 0.093 Uiso 0.570(8) 1 calc PR A 1
H24B H 0.4544 0.8221 0.3144 0.093 Uiso 0.570(8) 1 calc PR A 1
O31 O 0.6192(12) 0.7032(7) 0.4001(10) 0.125(3) Uani 0.430(8) 1 d P A 2
C31 C 0.7370(14) 0.7275(11) 0.4092(11) 0.099(3) Uani 0.430(8) 1 d P A 2
H31A H 0.8294 0.6605 0.3596 0.119 Uiso 0.430(8) 1 calc PR A 2
H31B H 0.7318 0.7178 0.5005 0.119 Uiso 0.430(8) 1 calc PR A 2
C32 C 0.7424(10) 0.8748(9) 0.3558(11) 0.103(3) Uani 0.430(8) 1 d P A 2
H32A H 0.7097 0.9392 0.4260 0.124 Uiso 0.430(8) 1 calc PR A 2
H32B H 0.8456 0.8787 0.2979 0.124 Uiso 0.430(8) 1 calc PR A 2
C33 C 0.6351(13) 0.9078(10) 0.2848(13) 0.116(4) Uani 0.430(8) 1 d P A 2
H33A H 0.5565 0.9940 0.3159 0.140 Uiso 0.430(8) 1 calc PR A 2
H33B H 0.6889 0.9227 0.1918 0.140 Uiso 0.430(8) 1 calc PR A 2
C34 C 0.5694(14) 0.7996(10) 0.3040(11) 0.092(4) Uani 0.430(8) 1 d P A 2
H34A H 0.6009 0.7529 0.2224 0.110 Uiso 0.430(8) 1 calc PR A 2
H34B H 0.4575 0.8336 0.3349 0.110 Uiso 0.430(8) 1 calc PR A 2

loop_
_atom_site_aniso_label
_atom_site_aniso_U_11
_atom_site_aniso_U_22
_atom_site_aniso_U_33
_atom_site_aniso_U_23
_atom_site_aniso_U_13
_atom_site_aniso_U_12
C1 0.0364(7) 0.0459(9) 0.0414(8) -0.0022(6) -0.0155(6) -0.0044(6)
C2 0.0337(7) 0.0441(8) 0.0410(7) 0.0014(6) -0.0151(6) -0.0059(6)
C3 0.0440(9) 0.0562(10) 0.0571(10) -0.0120(8) -0.0112(8) -0.0142(8)
C4 0.0395(8) 0.0410(8) 0.0548(9) 0.0017(7) -0.0161(7) -0.0026(6)
N1 0.0395(7) 0.0459(7) 0.0508(7) -0.0045(6) -0.0147(6) -0.0077(5)
N3 0.0589(10) 0.0811(11) 0.0851(11) -0.0381(10) 0.0002(9) -0.0194(8)
N4 0.0435(8) 0.0547(9) 0.0762(10) 0.0080(8) -0.0081(8) -0.0069(6)
K1 0.0378(2) 0.0692(3) 0.0320(2) -0.0059(2) -0.02048(19) 0.0033(2)
O1 0.0423(5) 0.0564(6) 0.0330(5) -0.0090(4) -0.0227(4) 0.0050(5)
O2 0.0334(5) 0.0650(7) 0.0320(5) -0.0110(4) -0.0165(4) 0.0019(4)
O3 0.0387(5) 0.0573(6) 0.0300(5) -0.0072(4) -0.0190(4) 0.0071(4)
C10 0.0444(8) 0.0618(10) 0.0359(7) -0.0080(7) -0.0197(6) 0.0116(7)
C11 0.0334(7) 0.0728(11) 0.0349(7) -0.0095(7) -0.0171(6) 0.0069(7)
C12 0.0392(8) 0.0536(9) 0.0371(7) -0.0047(6) -0.0228(6) -0.0014(6)
C13 0.0410(8) 0.0531(9) 0.0325(7) -0.0058(6) -0.0228(6) 0.0020(6)
C14 0.0378(7) 0.0544(9) 0.0295(6) -0.0080(6) -0.0172(6) 0.0008(6)
C15 0.0442(8) 0.0521(9) 0.0395(7) -0.0053(6) -0.0215(7) -0.0040(7)
C16 0.0572(10) 0.0609(10) 0.0483(9) -0.0186(8) -0.0296(8) 0.0090(8)
C17 0.0385(8) 0.0987(14) 0.0386(8) -0.0153(9) -0.0136(7) 0.0051(9)
C18 0.0478(9) 0.0959(14) 0.0380(8) -0.0014(9) -0.0157(7) -0.0115(9)
C19 0.0524(9) 0.0623(10) 0.0390(8) -0.0008(7) -0.0241(7) -0.0098(8)
O21 0.0610(18) 0.118(3) 0.0511(15) 0.0297(17) -0.0205(13) -0.0327(18)
C21 0.096(4) 0.107(6) 0.065(3) 0.005(3) -0.045(3) -0.046(4)
C22 0.050(2) 0.127(5) 0.068(3) 0.003(3) -0.0235(19) -0.015(2)
C23 0.056(2) 0.062(3) 0.049(2) 0.0092(17) -0.0155(17) -0.020(2)
C24 0.050(2) 0.108(6) 0.064(3) 0.024(3) -0.018(2) -0.019(3)
O31 0.174(7) 0.096(4) 0.178(7) 0.066(4) -0.134(6) -0.083(5)
C31 0.133(8) 0.094(7) 0.111(9) 0.015(5) -0.096(7) -0.030(5)
C32 0.098(5) 0.089(5) 0.159(8) 0.039(5) -0.084(6) -0.048(4)
C33 0.129(8) 0.085(6) 0.178(10) 0.054(6) -0.102(8) -0.055(5)
C34 0.139(11) 0.071(6) 0.112(8) 0.024(4) -0.097(8) -0.039(5)

loop_
_atom_type_symbol
_atom_type_description
_atom_type_scat_dispersion_real
_atom_type_scat_dispersion_imag
_atom_type_scat_source
C C 0.0033 0.0016 'International Tables Vol C Tables 4.2.6.8 and 6.1.1.4'
H H 0.0000 0.0000 'International Tables Vol C Tables 4.2.6.8 and 6.1.1.4'
N N 0.0061 0.0033 'International Tables Vol C Tables 4.2.6.8 and 6.1.1.4'
O O 0.0106 0.0060 'International Tables Vol C Tables 4.2.6.8 and 6.1.1.4'
K K 0.2009 0.2494 'International Tables Vol C Tables 4.2.6.8 and 6.1.1.4'

loop_
_geom_angle_atom_site_label_1
_geom_angle_atom_site_label_2
_geom_angle_atom_site_label_3
_geom_angle
_geom_angle_site_symmetry_1
_geom_angle_site_symmetry_3
_geom_angle_publ_flag
N1 C1 C2 124.04(13) . . ?
N1 C1 C3 116.18(13) . . ?
C2 C1 C3 119.77(14) . . ?
N1 C2 C1 123.35(13) 2_657 . ?
N1 C2 C4 116.39(13) 2_657 . ?
C1 C2 C4 120.25(13) . . ?
N3 C3 C1 179.5(2) . . ?
N4 C4 C2 179.31(17) . . ?
C1 N1 C2 112.61(12) . 2_657 ?
O31 K1 O31 180.000(2) . 2_666 ?
O31 K1 O3 90.68(19) . . ?
O31 K1 O3 89.32(19) 2_666 . ?
O31 K1 O3 89.32(19) . 2_666 ?
O31 K1 O3 90.68(19) 2_666 2_666 ?
O3 K1 O3 180.0 . 2_666 ?
O31 K1 O2 84.91(16) . 2_666 ?
O31 K1 O2 95.09(16) 2_666 2_666 ?
O3 K1 O2 119.20(3) . 2_666 ?
O3 K1 O2 60.80(3) 2_666 2_666 ?
O31 K1 O2 95.09(16) . . ?
O31 K1 O2 84.91(16) 2_666 . ?
O3 K1 O2 60.80(3) . . ?
O3 K1 O2 119.20(3) 2_666 . ?
O2 K1 O2 180.00(4) 2_666 . ?
O31 K1 O1 87.9(3) . . ?
O31 K1 O1 92.1(3) 2_666 . ?
O3 K1 O1 121.44(3) . . ?
O3 K1 O1 58.56(3) 2_666 . ?
O2 K1 O1 118.94(3) 2_666 . ?
O2 K1 O1 61.06(3) . . ?
O31 K1 O1 92.1(3) . 2_666 ?
O31 K1 O1 87.9(3) 2_666 2_666 ?
O3 K1 O1 58.56(3) . 2_666 ?
O3 K1 O1 121.44(3) 2_666 2_666 ?
O2 K1 O1 61.06(3) 2_666 2_666 ?
O2 K1 O1 118.94(3) . 2_666 ?
O1 K1 O1 180.00(4) . 2_666 ?
O31 K1 O21 161.5(3) . 2_666 ?
O31 K1 O21 18.5(3) 2_666 2_666 ?
O3 K1 O21 99.39(7) . 2_666 ?
O3 K1 O21 80.61(7) 2_666 2_666 ?
O2 K1 O21 103.27(7) 2_666 2_666 ?
O2 K1 O21 76.73(7) . 2_666 ?
O1 K1 O21 73.58(7) . 2_666 ?
O1 K1 O21 106.42(7) 2_666 2_666 ?
O31 K1 O21 18.5(3) . . ?
O31 K1 O21 161.5(3) 2_666 . ?
O3 K1 O21 80.61(7) . . ?
O3 K1 O21 99.39(7) 2_666 . ?
O2 K1 O21 76.73(7) 2_666 . ?
O2 K1 O21 103.27(7) . . ?
O1 K1 O21 106.42(7) . . ?
O1 K1 O21 73.58(7) 2_666 . ?
O21 K1 O21 180.0 2_666 . ?
O31 K1 C31 16.65(19) . . ?
O31 K1 C31 163.35(19) 2_666 . ?
O3 K1 C31 80.22(18) . . ?
O3 K1 C31 99.78(18) 2_666 . ?
O2 K1 C31 101.31(16) 2_666 . ?
O2 K1 C31 78.69(16) . . ?
O1 K1 C31 82.6(2) . . ?
O1 K1 C31 97.4(2) 2_666 . ?
O21 K1 C31 151.81(18) 2_666 . ?
O21 K1 C31 28.19(18) . . ?
O31 K1 C31 163.35(19) . 2_666 ?
O31 K1 C31 16.65(19) 2_666 2_666 ?
O3 K1 C31 99.78(18) . 2_666 ?
O3 K1 C31 80.22(18) 2_666 2_666 ?
O2 K1 C31 78.69(16) 2_666 2_666 ?
O2 K1 C31 101.31(16) . 2_666 ?
O1 K1 C31 97.4(2) . 2_666 ?
O1 K1 C31 82.6(2) 2_666 2_666 ?
O21 K1 C31 28.19(18) 2_666 2_666 ?
O21 K1 C31 151.81(18) . 2_666 ?
C31 K1 C31 179.999(1) . 2_666 ?
C10 O1 C15 114.36(11) . 2_666 ?
C10 O1 K1 108.85(7) . . ?
C15 O1 K1 110.67(8) 2_666 . ?
C12 O2 C11 112.20(11) . . ?
C12 O2 K1 111.68(8) . . ?
C11 O2 K1 114.85(7) . . ?
C13 O3 C14 114.13(9) . . ?
C13 O3 K1 119.28(7) . . ?
C14 O3 K1 123.70(7) . . ?
O1 C10 C11 109.38(12) . . ?
O1 C10 H10A 109.8 . . ?
C11 C10 H10A 109.8 . . ?
O1 C10 H10B 109.8 . . ?
C11 C10 H10B 109.8 . . ?
H10A C10 H10B 108.2 . . ?
O2 C11 C10 109.27(12) . . ?
O2 C11 H11A 109.8 . . ?
C10 C11 H11A 109.8 . . ?
O2 C11 H11B 109.8 . . ?
C10 C11 H11B 109.8 . . ?
H11A C11 H11B 108.3 . . ?
O2 C12 C13 108.76(11) . . ?
O2 C12 K1 46.40(6) . . ?
C13 C12 K1 81.22(7) . . ?
O2 C12 H12A 109.9 . . ?
C13 C12 H12A 109.9 . . ?
K1 C12 H12A 86.1 . . ?
O2 C12 H12B 109.9 . . ?
C13 C12 H12B 109.9 . . ?
K1 C12 H12B 156.2 . . ?
H12A C12 H12B 108.3 . . ?
O3 C13 C12 108.40(10) . . ?
O3 C13 H13A 110.0 . . ?
C12 C13 H13A 110.0 . . ?
O3 C13 H13B 110.0 . . ?
C12 C13 H13B 110.0 . . ?
H13A C13 H13B 108.4 . . ?
O3 C14 C19 113.97(13) . . ?
O3 C14 C15 107.39(10) . . ?
C19 C14 C15 111.63(12) . . ?
O3 C14 H14A 107.9 . . ?
C19 C14 H14A 107.9 . . ?
C15 C14 H14A 107.9 . . ?
O1 C15 C14 106.67(12) 2_666 . ?
O1 C15 C16 112.52(12) 2_666 . ?
C14 C15 C16 108.57(11) . . ?
O1 C15 H15A 109.7 2_666 . ?
C14 C15 H15A 109.7 . . ?
C16 C15 H15A 109.7 . . ?
C17 C16 C15 112.20(14) . . ?
C17 C16 H16A 109.2 . . ?
C15 C16 H16A 109.2 . . ?
C17 C16 H16B 109.2 . . ?
C15 C16 H16B 109.2 . . ?
H16A C16 H16B 107.9 . . ?
C16 C17 C18 110.82(14) . . ?
C16 C17 H17A 109.5 . . ?
C18 C17 H17A 109.5 . . ?
C16 C17 H17B 109.5 . . ?
C18 C17 H17B 109.5 . . ?
H17A C17 H17B 108.1 . . ?
C17 C18 C19 111.21(13) . . ?
C17 C18 H18A 109.4 . . ?
C19 C18 H18A 109.4 . . ?
C17 C18 H18B 109.4 . . ?
C19 C18 H18B 109.4 . . ?
H18A C18 H18B 108.0 . . ?
C14 C19 C18 110.66(14) . . ?
C14 C19 H19A 109.5 . . ?
C18 C19 H19A 109.5 . . ?
C14 C19 H19B 109.5 . . ?
C18 C19 H19B 109.5 . . ?
H19A C19 H19B 108.1 . . ?
C24 O21 C21 106.2(5) . . ?
C24 O21 K1 117.6(4) . . ?
C21 O21 K1 115.4(4) . . ?
O21 C21 C22 102.3(4) . . ?
O21 C21 H21A 111.3 . . ?
C22 C21 H21A 111.3 . . ?
O21 C21 H21B 111.3 . . ?
C22 C21 H21B 111.3 . . ?
H21A C21 H21B 109.2 . . ?
C21 C22 C23 104.0(4) . . ?
C21 C22 H22A 110.9 . . ?
C23 C22 H22A 110.9 . . ?
C21 C22 H22B 110.9 . . ?
C23 C22 H22B 110.9 . . ?
H22A C22 H22B 109.0 . . ?
C24 C23 C22 104.3(4) . . ?
C24 C23 H23A 110.9 . . ?
C22 C23 H23A 110.9 . . ?
C24 C23 H23B 110.9 . . ?
C22 C23 H23B 110.9 . . ?
H23A C23 H23B 108.9 . . ?
O21 C24 C23 106.8(4) . . ?
O21 C24 H24A 110.4 . . ?
C23 C24 H24A 110.4 . . ?
O21 C24 H24B 110.4 . . ?
C23 C24 H24B 110.4 . . ?
H24A C24 H24B 108.6 . . ?
C31 O31 C34 109.8(7) . . ?
C31 O31 K1 128.5(6) . . ?
C34 O31 K1 121.0(5) . . ?
O31 C31 C32 107.9(7) . . ?
O31 C31 K1 34.8(4) . . ?
C32 C31 K1 141.7(6) . . ?
O31 C31 H31A 110.1 . . ?
C32 C31 H31A 110.1 . . ?
K1 C31 H31A 96.3 . . ?
O31 C31 H31B 110.1 . . ?
C32 C31 H31B 110.1 . . ?
K1 C31 H31B 85.8 . . ?
H31A C31 H31B 108.4 . . ?
C33 C32 C31 102.6(6) . . ?
C33 C32 H32A 111.2 . . ?
C31 C32 H32A 111.2 . . ?
C33 C32 H32B 111.2 . . ?
C31 C32 H32B 111.2 . . ?
H32A C32 H32B 109.2 . . ?
C34 C33 C32 108.5(6) . . ?
C34 C33 H33A 110.0 . . ?
C32 C33 H33A 110.0 . . ?
C34 C33 H33B 110.0 . . ?
C32 C33 H33B 110.0 . . ?
H33A C33 H33B 108.4 . . ?
C33 C34 O31 107.2(7) . . ?
C33 C34 K1 144.6(6) . . ?
O31 C34 K1 38.2(4) . . ?
C33 C34 H34A 110.3 . . ?
O31 C34 H34A 110.3 . . ?
K1 C34 H34A 94.0 . . ?
C33 C34 H34B 110.3 . . ?
O31 C34 H34B 110.3 . . ?
K1 C34 H34B 84.3 . . ?
H34A C34 H34B 108.5 . . ?

loop_
_geom_bond_atom_site_label_1
_geom_bond_atom_site_label_2
_geom_bond_distance
_geom_bond_site_symmetry_2
_geom_bond_publ_flag
C1 N1 1.3564(18) . ?
C1 C2 1.388(2) . ?
C1 C3 1.435(2) . ?
C2 N1 1.3620(18) 2_657 ?
C2 C4 1.430(2) . ?
C3 N3 1.142(2) . ?
C4 N4 1.146(2) . ?
N1 C2 1.3620(18) 2_657 ?
K1 O31 2.548(5) . ?
K1 O31 2.548(5) 2_666 ?
K1 O3 2.7014(11) . ?
K1 O3 2.7015(11) 2_666 ?
K1 O2 2.7520(10) 2_666 ?
K1 O2 2.7520(10) . ?
K1 O1 2.9075(11) . ?
K1 O1 2.9075(11) 2_666 ?
K1 O21 2.942(6) 2_666 ?
K1 O21 2.942(6) . ?
K1 C31 3.492(12) . ?
K1 C31 3.492(12) 2_666 ?
O1 C10 1.4228(16) . ?
O1 C15 1.4370(17) 2_666 ?
O2 C12 1.4183(16) . ?
O2 C11 1.4240(16) . ?
O3 C13 1.4237(15) . ?
O3 C14 1.4262(16) . ?
C10 C11 1.481(2) . ?
C10 H10A 0.9900 . ?
C10 H10B 0.9900 . ?
C11 H11A 0.9900 . ?
C11 H11B 0.9900 . ?
C12 C13 1.492(2) . ?
C12 H12A 0.9900 . ?
C12 H12B 0.9900 . ?
C13 H13A 0.9900 . ?
C13 H13B 0.9900 . ?
C14 C19 1.497(2) . ?
C14 C15 1.5194(19) . ?
C14 H14A 1.0000 . ?
C15 O1 1.4370(17) 2_666 ?
C15 C16 1.527(2) . ?
C15 H15A 1.0000 . ?
C16 C17 1.485(2) . ?
C16 H16A 0.9900 . ?
C16 H16B 0.9900 . ?
C17 C18 1.525(2) . ?
C17 H17A 0.9900 . ?
C17 H17B 0.9900 . ?
C18 C19 1.531(2) . ?
C18 H18A 0.9900 . ?
C18 H18B 0.9900 . ?
C19 H19A 0.9900 . ?
C19 H19B 0.9900 . ?
O21 C24 1.397(8) . ?
O21 C21 1.430(8) . ?
C21 C22 1.494(9) . ?
C21 H21A 0.9900 . ?
C21 H21B 0.9900 . ?
C22 C23 1.508(6) . ?
C22 H22A 0.9900 . ?
C22 H22B 0.9900 . ?
C23 C24 1.481(8) . ?
C23 H23A 0.9900 . ?
C23 H23B 0.9900 . ?
C24 H24A 0.9900 . ?
C24 H24B 0.9900 . ?
O31 C31 1.279(12) . ?
O31 C34 1.457(10) . ?
C31 C32 1.519(13) . ?
C31 H31A 0.9900 . ?
C31 H31B 0.9900 . ?
C32 C33 1.464(9) . ?
C32 H32A 0.9900 . ?
C32 H32B 0.9900 . ?
C33 C34 1.364(13) . ?
C33 H33A 0.9900 . ?
C33 H33B 0.9900 . ?
C34 H34A 0.9900 . ?
C34 H34B 0.9900 . ?
